data_7115915
loop_
_publ_author_name
'Bjarke S. Donslund'
'Kim Soholm Halskov'
'Lars A. Leth'
'Bruno Matos Paz'
'Karl Anker Jorgensen'

_publ_section_title
;
 Organocatalytic asymmetric strategies to carbocyclic structures by
 gamma-alkylation-annulation sequences
;
_journal_name_full Chem.Commun.
_journal_page_first 13676
_journal_paper_doi 10.1039/C4cc06556E
_journal_volume 50
_journal_year 2014
_chemical_absolute_configuration ad
_chemical_formula_moiety 'C20 H16 Cl N O2'
_chemical_formula_sum 'C20 H16 Cl N O2'
_chemical_formula_weight 337.79
_chemical_name_systematic
;
 ?
;
_space_group_crystal_system orthorhombic
_space_group_IT_number 19
_space_group_name_Hall 'P 2ac 2ab'
_space_group_name_H-M_alt 'P 21 21 21'
_symmetry_space_group_name_Hall 'P 2ac 2ab'
_symmetry_space_group_name_H-M 'P 21 21 21'
_atom_sites_solution_hydrogens mixed
_atom_sites_solution_primary direct
_audit_creation_date 2014-06-20
_audit_creation_method
;
Olex2 1.2
(compiled 2014.06.18 svn.r2945 for OlexSys, GUI svn.r4846)
;
_cell_angle_alpha 90
_cell_angle_beta 90
_cell_angle_gamma 90
_cell_formula_units_Z 8
_cell_length_a 11.8439(4)
_cell_length_b 11.8914(2)
_cell_length_c 22.4284(6)
_cell_measurement_reflns_used 10048
_cell_measurement_temperature 99.99(13)
_cell_measurement_theta_max 30.4500
_cell_measurement_theta_min 1.8200
_cell_volume 3158.83(15)
_computing_cell_refinement
;
CrysAlisPro, Agilent Technologies,
Version 1.171.37.33 (release 27-03-2014 CrysAlis171 .NET)
(compiled Mar 27 2014,17:12:48)
;
_computing_data_collection
;
CrysAlisPro, Agilent Technologies,
Version 1.171.37.33 (release 27-03-2014 CrysAlis171 .NET)
(compiled Mar 27 2014,17:12:48)
;
_computing_data_reduction
;
CrysAlisPro, Agilent Technologies,
Version 1.171.37.33 (release 27-03-2014 CrysAlis171 .NET)
(compiled Mar 27 2014,17:12:48)
;
_computing_molecular_graphics 'Olex2 (Dolomanov et al., 2009)'
_computing_publication_material 'Olex2 (Dolomanov et al., 2009)'
_computing_structure_refinement 'ShelXL (Sheldrick, 2008)'
_computing_structure_solution 'ShelXS (Sheldrick, 2008)'
_diffrn_ambient_environment N~2~
_diffrn_ambient_temperature 99.99(13)
_diffrn_detector 'CCD plate'
_diffrn_detector_area_resol_mean 10.3590
_diffrn_detector_type Atlas
_diffrn_measured_fraction_theta_full 0.999
_diffrn_measured_fraction_theta_max 0.951
_diffrn_measurement_details
;
  1 omega  -67.00  121.00   1.0000   30.0000
omega____ theta____ kappa____ phi______ frames
    -       26.7803   19.0000  120.0000 188

  2 omega  -73.00   70.00   1.0000   30.0000
omega____ theta____ kappa____ phi______ frames
    -       26.7803  -77.0000   30.0000 143

  3 omega  -15.00  119.00   1.0000   30.0000
omega____ theta____ kappa____ phi______ frames
    -       26.7803   57.0000  -90.0000 134

  4 omega    0.00   37.00   1.0000   30.0000
omega____ theta____ kappa____ phi______ frames
    -      -27.7178 -123.0000   55.8240 37
;
_diffrn_measurement_device 'four-circle diffractometer'
_diffrn_measurement_device_type 'SuperNova, Single source at offset, Atlas'
_diffrn_measurement_method '\w scans'
_diffrn_orient_matrix_UB_11 0.0145428000
_diffrn_orient_matrix_UB_12 -0.0537968000
_diffrn_orient_matrix_UB_13 0.0113045000
_diffrn_orient_matrix_UB_21 0.0083185000
_diffrn_orient_matrix_UB_22 -0.0197581000
_diffrn_orient_matrix_UB_23 -0.0295440000
_diffrn_orient_matrix_UB_31 0.0574303000
_diffrn_orient_matrix_UB_32 0.0164090000
_diffrn_orient_matrix_UB_33 0.0013630000
_diffrn_radiation_monochromator mirror
_diffrn_radiation_probe x-ray
_diffrn_radiation_type MoK\a
_diffrn_radiation_wavelength 0.71073
_diffrn_reflns_av_R_equivalents 0.0636
_diffrn_reflns_av_unetI/netI 0.0849
_diffrn_reflns_Laue_measured_fraction_full 0.999
_diffrn_reflns_Laue_measured_fraction_max 0.951
_diffrn_reflns_limit_h_max 17
_diffrn_reflns_limit_h_min -14
_diffrn_reflns_limit_k_max 17
_diffrn_reflns_limit_k_min -17
_diffrn_reflns_limit_l_max 32
_diffrn_reflns_limit_l_min -31
_diffrn_reflns_number 25699
_diffrn_reflns_point_group_measured_fraction_full 1.000
_diffrn_reflns_point_group_measured_fraction_max 0.928
_diffrn_reflns_theta_full 25.242
_diffrn_reflns_theta_max 32.078
_diffrn_reflns_theta_min 1.816
_diffrn_source 'SuperNova (Mo) X-ray Source'
_exptl_absorpt_coefficient_mu 0.254
_exptl_absorpt_correction_T_max 0.811
_exptl_absorpt_correction_T_min 0.616
_exptl_absorpt_correction_type gaussian
_exptl_absorpt_process_details
;
CrysAlisPro, Agilent Technologies,
Version 1.171.37.33 (release 27-03-2014 CrysAlis171 .NET)
(compiled Mar 27 2014,17:12:48)
Numerical absorption correction based on gaussian integration over
                        a multifaceted crystal model
Empirical absorption correction using spherical harmonics,
 implemented in SCALE3 ABSPACK scaling algorithm.
;
_exptl_crystal_colour 'clear light yellow'
_exptl_crystal_colour_lustre clear
_exptl_crystal_colour_modifier light
_exptl_crystal_colour_primary yellow
_exptl_crystal_density_diffrn 1.421
_exptl_crystal_description irregular
_exptl_crystal_F_000 1408
_exptl_crystal_size_max 0.4067
_exptl_crystal_size_mid 0.2282
_exptl_crystal_size_min 0.1761
_refine_diff_density_max 0.422
_refine_diff_density_min -0.352
_refine_diff_density_rms 0.065
_refine_ls_abs_structure_details
;
 Flack x determined using 2467 quotients [(I+)-(I-)]/[(I+)+(I-)]
 (Parsons, Flack and Wagner, Acta Cryst. B69 (2013) 249-259).
;
_refine_ls_abs_structure_Flack 0.08(4)
_refine_ls_extinction_method none
_refine_ls_goodness_of_fit_ref 1.040
_refine_ls_hydrogen_treatment mixed
_refine_ls_matrix_type full
_refine_ls_number_parameters 442
_refine_ls_number_reflns 10247
_refine_ls_number_restraints 0
_refine_ls_restrained_S_all 1.040
_refine_ls_R_factor_all 0.0918
_refine_ls_R_factor_gt 0.0597
_refine_ls_shift/su_max 0.001
_refine_ls_shift/su_mean 0.000
_refine_ls_structure_factor_coef Fsqd
_refine_ls_weighting_details 'w=1/[\s^2^(Fo^2^)+(0.0543P)^2^] where P=(Fo^2^+2Fc^2^)/3'
_refine_ls_weighting_scheme calc
_refine_ls_wR_factor_gt 0.1222
_refine_ls_wR_factor_ref 0.1417
_reflns_Friedel_coverage 0.769
_reflns_Friedel_fraction_full 1.000
_reflns_Friedel_fraction_max 0.900
_reflns_number_gt 7473
_reflns_number_total 10247
_reflns_threshold_expression 'I > 2\s(I)'
_cod_data_source_file c4cc06556e2.cif
_cod_data_source_block exp_2260
_cod_original_cell_volume 3158.84(14)
_cod_database_code 7115915
_shelxl_version_number 2014-3
_chemical_oxdiff_formula 'C20 H16 N O2 Cl'
_shelx_space_group_comment
;
The symmetry employed for this shelxl refinement is uniquely defined
by the following loop, which should always be used as a source of
symmetry information in preference to the above space-group names.
They are only intended as comments.
;
_reflns_odcompleteness_completeness 99.97
_reflns_odcompleteness_iscentric 1
_reflns_odcompleteness_theta 26.32
_olex2_refinement_description
;
1. Fixed Uiso
 At 1.2 times of:
  All C(H) groups, All C(H,H) groups
2. Others
 Sof(Cl3)=Sof(C4B)=Sof(H4B)=Sof(C3B)=Sof(H3B)=Sof(C6B)=Sof(C5B)=Sof(H5B)=
 Sof(C2B)=Sof(H2B)=1-FVAR(1)
 Sof(Cl1)=Sof(C5A)=Sof(H5A)=Sof(C6A)=Sof(C4A)=Sof(H4A)=Sof(C2A)=Sof(H2A)=
 Sof(C3A)=Sof(H3A)=FVAR(1)
3.a Ternary CH refined with riding coordinates:
 C27(H27), C32(H32), C7(H7)
3.b Secondary CH2 refined with riding coordinates:
 C33(H33A,H33B), C34(H34A,H34B), C14(H14A,H14B), C13(H13A,H13B)
3.c Aromatic/amide H refined with riding coordinates:
 C39(H39), C37(H37), C22(H22), C24(H24), C25(H25), C38(H38), C40(H40),
 C23(H23), C29(H29), C30(H30), C9(H9), C18(H18), C20(H20), C10(H10), C17(H17),
 C19(H19), C5A(H5A), C4A(H4A), C2A(H2A), C3A(H3A), C4B(H4B), C3B(H3B), C5B(H5B),
  C2B(H2B)
;
_olex2_submission_special_instructions 'No special instructions were received'

loop_
_space_group_symop_operation_xyz
'x, y, z'
'-x+1/2, -y, z+1/2'
'x+1/2, -y+1/2, -z'
'-x, y+1/2, -z+1/2'

loop_
_atom_site_label
_atom_site_type_symbol
_atom_site_fract_x
_atom_site_fract_y
_atom_site_fract_z
_atom_site_U_iso_or_equiv
_atom_site_adp_type
_atom_site_occupancy
_atom_site_site_symmetry_order
_atom_site_calc_flag
_atom_site_refinement_flags_posn
_atom_site_refinement_flags_occupancy
_atom_site_disorder_assembly
_atom_site_disorder_group
Cl2 Cl 0.71705(9) -0.00275(7) 0.71103(4) 0.0351(2) Uani 1 1 d . . . .
O3 O 1.0129(2) 0.1285(2) 0.51256(13) 0.0397(7) Uani 1 1 d . . . .
O4 O 0.9367(2) 0.0232(2) 0.58095(14) 0.0378(7) Uani 1 1 d . . . .
N2 N 0.9493(3) 0.1149(2) 0.55601(15) 0.0310(7) Uani 1 1 d . . . .
C39 C 0.6579(3) 0.6862(3) 0.72927(17) 0.0334(8) Uani 1 1 d . . . .
H39 H 0.6297 0.7476 0.7502 0.040 Uiso 1 1 calc R . . .
C37 C 0.7983(3) 0.6042(3) 0.66626(16) 0.0291(8) Uani 1 1 d . . . .
H37 H 0.8659 0.6113 0.6455 0.035 Uiso 1 1 calc R . . .
C21 C 0.6769(3) 0.0043(3) 0.63600(15) 0.0266(7) Uani 1 1 d . . . .
C22 C 0.6085(3) -0.0817(3) 0.61432(17) 0.0301(8) Uani 1 1 d . . . .
H22 H 0.5830 -0.1380 0.6398 0.036 Uiso 1 1 calc R . . .
C24 C 0.6162(3) 0.0024(3) 0.51720(15) 0.0247(7) Uani 1 1 d . . . .
H24 H 0.5974 0.0011 0.4769 0.030 Uiso 1 1 calc R . . .
C25 C 0.6817(3) 0.0896(3) 0.53963(16) 0.0244(7) Uani 1 1 d . . . .
H25 H 0.7040 0.1475 0.5144 0.029 Uiso 1 1 calc R . . .
C26 C 0.7148(3) 0.0919(2) 0.59968(15) 0.0228(6) Uani 1 1 d . . . .
C38 C 0.7570(3) 0.6953(3) 0.69721(17) 0.0334(8) Uani 1 1 d . . . .
H38 H 0.7960 0.7631 0.6965 0.040 Uiso 1 1 calc R . . .
C27 C 0.7910(3) 0.1868(2) 0.62201(15) 0.0233(6) Uani 1 1 d . . . .
H27 H 0.8236 0.1639 0.6603 0.028 Uiso 1 1 calc R . . .
C40 C 0.6009(3) 0.5844(3) 0.72976(17) 0.0303(8) Uani 1 1 d . . . .
H40 H 0.5350 0.5778 0.7520 0.036 Uiso 1 1 calc R . . .
C28 C 0.8864(3) 0.2100(3) 0.57916(16) 0.0250(7) Uani 1 1 d . . . .
C23 C 0.5787(3) -0.0828(3) 0.55466(17) 0.0291(8) Uani 1 1 d . . . .
H23 H 0.5338 -0.1404 0.5397 0.035 Uiso 1 1 calc R . . .
C29 C 0.9274(3) 0.3127(3) 0.56933(16) 0.0270(7) Uani 1 1 d . . . .
H29 H 0.9876 0.3218 0.5432 0.032 Uiso 1 1 calc R . . .
C30 C 0.8801(3) 0.4103(3) 0.59851(16) 0.0266(7) Uani 1 1 d . . . .
H30 H 0.9156 0.4796 0.5941 0.032 Uiso 1 1 calc R . . .
C31 C 0.7860(3) 0.4035(2) 0.63193(14) 0.0224(6) Uani 1 1 d . . . .
C32 C 0.7195(3) 0.2945(3) 0.63222(16) 0.0245(7) Uani 1 1 d . . . .
H32 H 0.6656 0.2990 0.5992 0.029 Uiso 1 1 calc R . . .
C33 C 0.6500(3) 0.2824(3) 0.6894(2) 0.0367(9) Uani 1 1 d . . . .
H33A H 0.6039 0.2152 0.6869 0.044 Uiso 1 1 calc R . . .
H33B H 0.7006 0.2740 0.7232 0.044 Uiso 1 1 calc R . . .
C34 C 0.5742(4) 0.3841(3) 0.6995(2) 0.0428(10) Uani 1 1 d . . . .
H34A H 0.5163 0.3859 0.6689 0.051 Uiso 1 1 calc R . . .
H34B H 0.5370 0.3770 0.7378 0.051 Uiso 1 1 calc R . . .
C35 C 0.6397(3) 0.4920(3) 0.69788(15) 0.0265(7) Uani 1 1 d . . . .
C36 C 0.7407(3) 0.5002(3) 0.66524(14) 0.0229(6) Uani 1 1 d . . . .
O2 O 0.5702(2) 0.8117(2) 0.39069(12) 0.0357(6) Uani 1 1 d . . . .
O1 O 0.5689(3) 0.8104(2) 0.29326(13) 0.0422(7) Uani 1 1 d . . . .
N1 N 0.5852(3) 0.7647(2) 0.34175(15) 0.0323(7) Uani 1 1 d . . . .
C9 C 0.5816(3) 0.5793(3) 0.30131(17) 0.0313(8) Uani 1 1 d . . . .
H9 H 0.5415 0.6091 0.2694 0.038 Uiso 1 1 calc R . . .
C14 C 0.8662(3) 0.3347(3) 0.41244(16) 0.0262(7) Uani 1 1 d . . . .
H14A H 0.9233 0.3553 0.3834 0.031 Uiso 1 1 calc R . . .
H14B H 0.9037 0.2994 0.4460 0.031 Uiso 1 1 calc R . . .
C18 C 0.6340(3) 0.0997(3) 0.33307(15) 0.0277(7) Uani 1 1 d . . . .
H18 H 0.5839 0.0492 0.3158 0.033 Uiso 1 1 calc R . . .
C11 C 0.6739(3) 0.4162(3) 0.34460(15) 0.0233(7) Uani 1 1 d . . . .
C16 C 0.6914(3) 0.2932(3) 0.35199(15) 0.0235(7) Uani 1 1 d . . . .
C20 C 0.8004(3) 0.1366(3) 0.39086(15) 0.0273(7) Uani 1 1 d . . . .
H20 H 0.8618 0.1099 0.4125 0.033 Uiso 1 1 calc R . . .
C8 C 0.6220(3) 0.6471(3) 0.34316(16) 0.0262(7) Uani 1 1 d . . . .
C10 C 0.5999(3) 0.4590(3) 0.30519(16) 0.0274(7) Uani 1 1 d . . . .
H10 H 0.5600 0.4109 0.2802 0.033 Uiso 1 1 calc R . . .
C13 C 0.8043(3) 0.4403(3) 0.43349(16) 0.0271(7) Uani 1 1 d . . . .
H13A H 0.8571 0.4919 0.4520 0.032 Uiso 1 1 calc R . . .
H13B H 0.7473 0.4204 0.4627 0.032 Uiso 1 1 calc R . . .
C15 C 0.7844(3) 0.2529(3) 0.38474(14) 0.0228(6) Uani 1 1 d . . . .
C17 C 0.6171(3) 0.2150(3) 0.32681(15) 0.0262(7) Uani 1 1 d . . . .
H17 H 0.5550 0.2406 0.3054 0.031 Uiso 1 1 calc R . . .
C19 C 0.7259(3) 0.0607(3) 0.36519(15) 0.0293(8) Uani 1 1 d . . . .
H19 H 0.7376 -0.0162 0.3695 0.035 Uiso 1 1 calc R . . .
C12 C 0.7486(3) 0.4963(3) 0.37935(15) 0.0219(6) Uani 1 1 d . . . .
H12 H 0.804(4) 0.506(4) 0.351(2) 0.052(13) Uiso 1 1 d . . . .
C1A C 0.7710(3) 0.6939(3) 0.41968(16) 0.0255(7) Uani 1 1 d . . . .
Cl1 Cl 0.70636(10) 0.65425(9) 0.53169(5) 0.0301(3) Uani 0.802(3) 1 d . P A 1
C5A C 0.8575(4) 0.8089(4) 0.4956(2) 0.0247(9) Uiso 0.802(3) 1 d . P A 1
H5A H 0.8625 0.8282 0.5357 0.030 Uiso 0.802(3) 1 calc R P A 1
C6A C 0.7837(4) 0.7236(3) 0.4770(2) 0.0209(9) Uiso 0.802(3) 1 d . P A 1
C4A C 0.9224(4) 0.8636(4) 0.4539(2) 0.0273(10) Uiso 0.802(3) 1 d . P A 1
H4A H 0.9705 0.9212 0.4659 0.033 Uiso 0.802(3) 1 calc R P A 1
C2A C 0.8424(4) 0.7505(4) 0.3771(2) 0.0240(9) Uiso 0.802(3) 1 d . P A 1
H2A H 0.8383 0.7304 0.3371 0.029 Uiso 0.802(3) 1 calc R P A 1
C3A C 0.9172(4) 0.8344(4) 0.3945(2) 0.0268(9) Uiso 0.802(3) 1 d . P A 1
H3A H 0.9629 0.8701 0.3666 0.032 Uiso 0.802(3) 1 calc R P A 1
Cl3 Cl 0.8502(5) 0.7394(6) 0.3224(2) 0.0495(18) Uani 0.198(3) 1 d . P A 2
C7 C 0.6876(3) 0.6074(2) 0.39710(15) 0.0223(7) Uani 1 1 d . . B 2
H7 H 0.6339 0.5907 0.4291 0.027 Uiso 1 1 calc R . B 2
C4B C 0.9078(15) 0.8455(14) 0.4811(8) 0.020(3) Uiso 0.198(3) 1 d . P A 2
H4B H 0.9566 0.8977 0.4982 0.024 Uiso 0.198(3) 1 calc R P A 2
C3B C 0.8317(14) 0.7875(13) 0.5188(8) 0.020(3) Uiso 0.198(3) 1 d . P A 2
H3B H 0.8304 0.8017 0.5595 0.024 Uiso 0.198(3) 1 calc R P A 2
C6B C 0.8365(17) 0.7510(16) 0.4010(10) 0.028(4) Uiso 0.198(3) 1 d . P A 2
C5B C 0.9130(14) 0.8294(13) 0.4231(9) 0.020(3) Uiso 0.198(3) 1 d . P A 2
H5B H 0.9639 0.8675 0.3988 0.024 Uiso 0.198(3) 1 calc R P A 2
C2B C 0.7570(16) 0.7067(15) 0.4931(9) 0.024(4) Uiso 0.198(3) 1 d . P A 2
H2B H 0.7054 0.6652 0.5154 0.028 Uiso 0.198(3) 1 calc R P A 2

loop_
_atom_site_aniso_label
_atom_site_aniso_U_11
_atom_site_aniso_U_22
_atom_site_aniso_U_33
_atom_site_aniso_U_23
_atom_site_aniso_U_13
_atom_site_aniso_U_12
Cl2 0.0521(6) 0.0234(3) 0.0299(4) 0.0028(3) -0.0070(4) -0.0035(4)
O3 0.0333(15) 0.0342(14) 0.0517(18) -0.0153(13) 0.0061(13) 0.0021(12)
O4 0.0338(14) 0.0212(12) 0.0583(18) -0.0040(12) -0.0065(13) 0.0051(11)
N2 0.0240(15) 0.0196(13) 0.049(2) -0.0111(13) -0.0057(15) 0.0005(12)
C39 0.043(2) 0.0261(16) 0.0313(19) -0.0065(14) -0.0066(16) 0.0076(17)
C37 0.035(2) 0.0205(14) 0.0316(18) -0.0020(13) 0.0008(16) -0.0027(15)
C21 0.0317(18) 0.0170(13) 0.0311(17) -0.0005(13) -0.0037(14) 0.0005(14)
C22 0.0322(19) 0.0175(14) 0.040(2) 0.0026(14) -0.0009(16) -0.0027(14)
C24 0.0224(16) 0.0207(13) 0.0309(17) -0.0033(14) -0.0058(13) 0.0007(14)
C25 0.0225(17) 0.0166(13) 0.0341(18) -0.0001(13) -0.0023(14) 0.0013(13)
C26 0.0212(15) 0.0138(12) 0.0334(17) 0.0006(12) -0.0030(14) 0.0002(13)
C38 0.041(2) 0.0215(15) 0.037(2) -0.0077(14) -0.0057(17) -0.0012(16)
C27 0.0239(16) 0.0151(12) 0.0309(16) -0.0020(12) -0.0064(14) -0.0007(13)
C40 0.0288(19) 0.0269(16) 0.035(2) -0.0035(14) -0.0032(15) 0.0072(15)
C28 0.0208(16) 0.0194(14) 0.0348(18) -0.0060(13) -0.0057(14) 0.0029(13)
C23 0.0259(18) 0.0168(14) 0.045(2) -0.0031(14) -0.0065(16) -0.0025(14)
C29 0.0256(18) 0.0225(14) 0.0328(19) -0.0054(13) 0.0020(14) -0.0048(14)
C30 0.0300(18) 0.0158(13) 0.0340(18) -0.0017(13) 0.0003(15) -0.0027(13)
C31 0.0258(16) 0.0148(12) 0.0265(16) -0.0006(11) -0.0041(14) -0.0022(13)
C32 0.0213(16) 0.0164(12) 0.0359(17) -0.0022(12) -0.0020(14) -0.0022(13)
C33 0.035(2) 0.0199(15) 0.055(3) -0.0052(16) 0.0123(19) -0.0029(15)
C34 0.035(2) 0.0262(17) 0.067(3) -0.0119(18) 0.015(2) -0.0036(17)
C35 0.0265(17) 0.0212(14) 0.0317(18) -0.0024(14) -0.0055(14) 0.0024(14)
C36 0.0271(17) 0.0172(12) 0.0244(15) -0.0028(12) -0.0074(12) 0.0025(13)
O2 0.0365(15) 0.0224(11) 0.0484(16) -0.0076(11) -0.0099(13) 0.0059(12)
O1 0.0526(17) 0.0249(12) 0.0491(17) 0.0037(12) -0.0220(14) 0.0047(13)
N1 0.0303(17) 0.0199(13) 0.0467(19) -0.0012(13) -0.0141(15) 0.0035(12)
C9 0.039(2) 0.0224(15) 0.0328(19) 0.0003(14) -0.0114(16) 0.0068(15)
C14 0.0261(18) 0.0177(13) 0.0347(18) -0.0004(13) -0.0057(14) 0.0037(13)
C18 0.038(2) 0.0197(14) 0.0252(17) -0.0027(13) 0.0013(15) -0.0075(15)
C11 0.0254(17) 0.0186(13) 0.0259(16) -0.0012(12) -0.0002(13) -0.0006(13)
C16 0.0269(18) 0.0194(13) 0.0242(16) -0.0006(12) 0.0028(13) 0.0009(13)
C20 0.0324(19) 0.0201(14) 0.0293(17) 0.0015(12) 0.0004(15) 0.0054(14)
C8 0.0268(18) 0.0166(13) 0.0352(18) -0.0007(13) -0.0064(15) 0.0028(13)
C10 0.0321(19) 0.0181(14) 0.0320(18) -0.0029(13) -0.0081(15) 0.0004(14)
C13 0.0291(18) 0.0163(13) 0.0359(19) -0.0015(13) -0.0059(15) -0.0003(14)
C15 0.0252(16) 0.0178(13) 0.0255(15) -0.0017(11) 0.0030(14) -0.0014(13)
C17 0.0289(18) 0.0235(15) 0.0262(17) -0.0012(13) -0.0015(14) -0.0036(14)
C19 0.040(2) 0.0177(13) 0.0300(18) 0.0007(12) 0.0048(16) -0.0008(15)
C12 0.0236(15) 0.0166(12) 0.0256(15) -0.0038(12) -0.0022(13) 0.0029(12)
C1A 0.0239(17) 0.0142(12) 0.0384(18) -0.0037(13) -0.0104(15) 0.0035(13)
Cl1 0.0400(7) 0.0273(5) 0.0230(5) -0.0007(4) 0.0044(5) 0.0009(5)
Cl3 0.051(3) 0.062(4) 0.035(3) 0.013(2) 0.000(2) 0.011(3)
C7 0.0248(17) 0.0152(12) 0.0271(16) -0.0017(11) -0.0047(13) 0.0002(12)

loop_
_atom_type_symbol
_atom_type_description
_atom_type_scat_dispersion_real
_atom_type_scat_dispersion_imag
_atom_type_scat_source
C C 0.0033 0.0016 'International Tables Vol C Tables 4.2.6.8 and 6.1.1.4'
H H 0.0000 0.0000 'International Tables Vol C Tables 4.2.6.8 and 6.1.1.4'
N N 0.0061 0.0033 'International Tables Vol C Tables 4.2.6.8 and 6.1.1.4'
O O 0.0106 0.0060 'International Tables Vol C Tables 4.2.6.8 and 6.1.1.4'
Cl Cl 0.1484 0.1585 'International Tables Vol C Tables 4.2.6.8 and 6.1.1.4'

loop_
_exptl_crystal_face_index_h
_exptl_crystal_face_index_k
_exptl_crystal_face_index_l
_exptl_crystal_face_perp_dist
_exptl_oxdiff_crystal_face_indexfrac_h
_exptl_oxdiff_crystal_face_indexfrac_k
_exptl_oxdiff_crystal_face_indexfrac_l
_exptl_oxdiff_crystal_face_x
_exptl_oxdiff_crystal_face_y
_exptl_oxdiff_crystal_face_z
17 -1 -4 0.0819 16.9881 -0.7895 -4.0810 0.2434 0.2775 0.9571
-16 -3 0 0.0873 -15.9632 -3.1460 -0.1221 -0.0643 -0.0670 -0.9686
14 2 -17 0.0755 13.9396 2.3613 -16.9306 -0.1157 0.5695 0.8162
14 4 17 0.1043 13.9898 3.8942 17.1817 0.1882 -0.4682 0.8908
-2 1 31 0.0821 -1.9459 0.5558 31.0647 0.2930 -0.9449 -0.0603
-16 -3 4 0.0804 -15.9554 -3.2010 3.8794 -0.0160 -0.1841 -0.9636
-12 -10 10 0.0832 -11.8880 -10.2462 9.5247 0.4860 -0.1778 -0.8379
2 15 -11 0.0990 1.8496 15.1818 -11.2581 -0.9171 0.0480 0.3400
-1 0 -32 0.0788 -1.0622 0.4304 -32.0099 -0.4005 0.9284 -0.0976
-12 -9 13 0.0796 -11.8904 -9.2875 12.5758 0.4689 -0.2869 -0.8181

loop_
_geom_angle_atom_site_label_1
_geom_angle_atom_site_label_2
_geom_angle_atom_site_label_3
_geom_angle
O3 N2 C28 119.4(3)
O4 N2 O3 122.9(3)
O4 N2 C28 117.7(3)
C38 C39 C40 119.1(3)
C38 C37 C36 121.7(3)
C22 C21 Cl2 117.3(3)
C22 C21 C26 122.1(3)
C26 C21 Cl2 120.6(3)
C23 C22 C21 119.6(3)
C25 C24 C23 120.2(3)
C24 C25 C26 121.2(3)
C21 C26 C25 117.1(3)
C21 C26 C27 123.3(3)
C25 C26 C27 119.6(3)
C37 C38 C39 120.2(3)
C26 C27 C32 109.5(3)
C28 C27 C26 111.6(3)
C28 C27 C32 110.6(3)
C39 C40 C35 121.7(4)
N2 C28 C27 118.0(3)
C29 C28 N2 118.0(3)
C29 C28 C27 123.0(3)
C22 C23 C24 119.8(3)
C28 C29 C30 121.4(3)
C31 C30 C29 121.6(3)
C30 C31 C32 119.0(3)
C30 C31 C36 122.5(3)
C36 C31 C32 118.4(3)
C31 C32 C27 114.9(3)
C31 C32 C33 111.3(3)
C33 C32 C27 109.9(3)
C34 C33 C32 111.5(3)
C35 C34 C33 111.7(3)
C40 C35 C34 119.5(3)
C40 C35 C36 119.7(3)
C36 C35 C34 120.8(3)
C37 C36 C31 121.0(3)
C35 C36 C37 117.6(3)
C35 C36 C31 121.4(3)
O2 N1 C8 116.8(3)
O1 N1 O2 124.0(3)
O1 N1 C8 119.1(3)
C8 C9 C10 120.2(3)
C15 C14 C13 110.4(3)
C19 C18 C17 119.7(3)
C16 C11 C12 118.7(3)
C10 C11 C16 122.4(3)
C10 C11 C12 118.7(3)
C15 C16 C11 120.1(3)
C17 C16 C11 121.4(3)
C17 C16 C15 118.4(3)
C19 C20 C15 121.0(3)
N1 C8 C7 117.9(3)
C9 C8 N1 117.2(3)
C9 C8 C7 124.1(3)
C11 C10 C9 120.7(3)
C14 C13 C12 108.6(3)
C16 C15 C14 119.9(3)
C20 C15 C14 120.6(3)
C20 C15 C16 119.5(3)
C18 C17 C16 121.5(3)
C18 C19 C20 119.9(3)
C11 C12 C13 112.7(3)
C11 C12 C7 113.2(3)
C13 C12 C7 111.4(3)
C6A C1A C2A 116.5(4)
C7 C1A C2B 109.2(7)
C6B C1A C7 138.0(12)
C6B C1A C2B 112.8(13)
C4A C5A C6A 119.3(4)
C1A C6A Cl1 119.5(3)
C1A C6A C5A 123.0(4)
C5A C6A Cl1 117.6(3)
C5A C4A C3A 120.9(5)
C3A C2A C1A 121.6(5)
C4A C3A C2A 118.7(5)
C8 C7 C12 107.4(3)
C1A C7 C8 113.0(3)
C1A C7 C12 111.1(3)
C5B C4B C3B 123.3(17)
C4B C3B C2B 118.9(16)
C1A C6B Cl3 113.0(15)
C1A C6B C5B 137(2)
C5B C6B Cl3 110.3(15)
C4B C5B C6B 114.8(17)
C3B C2B C1A 113.5(15)

loop_
_geom_bond_atom_site_label_1
_geom_bond_atom_site_label_2
_geom_bond_distance
Cl2 C21 1.751(4)
O3 N2 1.243(4)
O4 N2 1.234(4)
N2 C28 1.450(4)
C39 C38 1.381(6)
C39 C40 1.386(5)
C37 C38 1.376(5)
C37 C36 1.413(5)
C21 C22 1.392(5)
C21 C26 1.397(4)
C22 C23 1.384(5)
C24 C25 1.388(4)
C24 C23 1.389(5)
C25 C26 1.403(5)
C26 C27 1.530(4)
C27 C28 1.508(5)
C27 C32 1.552(4)
C40 C35 1.389(5)
C28 C29 1.333(5)
C29 C30 1.445(5)
C30 C31 1.345(5)
C31 C32 1.517(4)
C31 C36 1.473(4)
C32 C33 1.531(5)
C33 C34 1.523(5)
C34 C35 1.501(5)
C35 C36 1.405(5)
O2 N1 1.244(4)
O1 N1 1.231(4)
N1 C8 1.465(4)
C9 C8 1.327(5)
C9 C10 1.450(5)
C14 C13 1.529(5)
C14 C15 1.507(5)
C18 C17 1.393(5)
C18 C19 1.385(5)
C11 C16 1.487(4)
C11 C10 1.345(5)
C11 C12 1.515(4)
C16 C15 1.408(5)
C16 C17 1.399(5)
C20 C15 1.403(4)
C20 C19 1.387(5)
C8 C7 1.513(5)
C13 C12 1.534(5)
C12 C7 1.558(4)
C1A C6A 1.343(5)
C1A C2A 1.442(6)
C1A C7 1.513(4)
C1A C6B 1.11(2)
C1A C2B 1.66(2)
Cl1 C6A 1.738(5)
C5A C6A 1.402(6)
C5A C4A 1.375(7)
C4A C3A 1.379(6)
C2A C3A 1.390(6)
Cl3 C6B 1.78(2)
C4B C3B 1.42(2)
C4B C5B 1.32(2)
C3B C2B 1.43(2)
C6B C5B 1.39(3)
